data_7100185
_journal_name_full 'Chemical Communications'
_journal_paper_doi 10.1039/b506586k
_journal_year 2005
_chemical_formula_moiety 'C70 H24 Cl4 F30 N6 '
_chemical_formula_sum 'C70 H24 Cl4 F30 N6'
_chemical_formula_weight 1660.76
_space_group_IT_number 5
_symmetry_cell_setting monoclinic
_symmetry_space_group_name_Hall 'C 2y'
_symmetry_space_group_name_H-M 'C 1 2 1'
_cell_angle_alpha 90
_cell_angle_beta 106.88(6)
_cell_angle_gamma 90
_cell_formula_units_Z 2
_cell_length_a 34.11(5)
_cell_length_b 6.491(9)
_cell_length_c 14.94(3)
_cell_measurement_temperature 123.1
_cell_volume 3165(8)
_exptl_crystal_density_diffrn 1.742
_cod_original_sg_symbol_H-M 'C 2'
_cod_original_formula_sum 'C70 H24 Cl4 F30 N6 '
_cod_database_code 7100185

loop_
_symmetry_equiv_pos_site_id
_symmetry_equiv_pos_as_xyz
1 +X,+Y,+Z
2 -X,+Y,-Z
3 1/2+X,1/2+Y,+Z
4 1/2-X,1/2+Y,-Z

loop_
_atom_site_label
_atom_site_type_symbol
_atom_site_fract_x
_atom_site_fract_y
_atom_site_fract_z
_atom_site_U_iso_or_equiv
_atom_site_adp_type
_atom_site_occupancy
_atom_site_symmetry_multiplicity
_atom_site_calc_flag
_atom_site_refinement_flags
_atom_site_disorder_assembly
_atom_site_disorder_group
Cl(1) Cl -0.13172(4) -0.3957(2) 0.3090(1) 0.0578(4) Uani 1.00 1 d . . .
Cl(2) Cl -0.04370(3) -0.3433(2) 0.39008(8) 0.0444(3) Uani 1.00 1 d . . .
F(1) F -0.18261(6) -0.2992(3) 0.4577(2) 0.0403(7) Uani 1.00 1 d . . .
F(2) F -0.23178(7) -0.3587(4) 0.5660(2) 0.0563(9) Uani 1.00 1 d . . .
F(3) F -0.22986(7) -0.0954(4) 0.7085(2) 0.0562(9) Uani 1.00 1 d . . .
F(4) F -0.17886(7) 0.2374(4) 0.7383(2) 0.0508(8) Uani 1.00 1 d . . .
F(5) F -0.13049(6) 0.3023(3) 0.6291(1) 0.0320(6) Uani 1.00 1 d . . .
F(6) F -0.19554(6) -0.1475(3) 0.0652(1) 0.0261(6) Uani 1.00 1 d . . .
F(7) F -0.25213(6) -0.0692(3) -0.0987(1) 0.0328(7) Uani 1.00 1 d . . .
F(8) F -0.25139(6) 0.2957(4) -0.1872(1) 0.0342(6) Uani 1.00 1 d . . .
F(9) F -0.19571(6) 0.5891(3) -0.1065(1) 0.0346(6) Uani 1.00 1 d . . .
F(10) F -0.13946(6) 0.5137(3) 0.0600(1) 0.0269(6) Uani 1.00 1 d . . .
F(11) F -0.01549(6) -0.4787(3) 0.1680(1) 0.0295(6) Uani 1.00 1 d . . .
F(12) F 0.02966(6) -0.7157(3) 0.0897(1) 0.0341(7) Uani 1.00 1 d . . .
F(13) F 0.10437(7) -0.5841(4) 0.0823(2) 0.0413(7) Uani 1.00 1 d . . .
F(14) F 0.13131(6) -0.2004(4) 0.1442(1) 0.0354(7) Uani 1.00 1 d . . .
F(15) F 0.08540(6) 0.0438(3) 0.2166(1) 0.0267(6) Uani 1.00 1 d . . .
N(1) N -0.11813(7) 0.0990(4) 0.3261(2) 0.0162(7) Uani 1.00 1 d . . .
N(2) N -0.06053(7) 0.0571(4) 0.2257(2) 0.0164(8) Uani 1.00 1 d . . .
N(3) N 0.06657(8) -0.0848(4) 0.3891(2) 0.0154(8) Uani 1.00 1 d . . .
C(1) C -0.1250(1) 0.0368(5) 0.4833(2) 0.0163(9) Uani 1.00 1 d . . .
C(2) C -0.14015(9) 0.0782(5) 0.3906(2) 0.0172(9) Uani 1.00 1 d . . .
C(3) C -0.18248(9) 0.1126(5) 0.3387(2) 0.0191(9) Uani 1.00 1 d . . .
C(4) C -0.18491(9) 0.1494(5) 0.2491(3) 0.019(1) Uani 1.00 1 d . . .
C(5) C -0.14401(9) 0.1329(5) 0.2384(2) 0.0159(9) Uani 1.00 1 d . . .
C(6) C -0.13321(9) 0.1381(5) 0.1573(2) 0.0147(9) Uani 1.00 1 d . . .
C(7) C -0.09347(9) 0.0835(5) 0.1504(2) 0.0173(9) Uani 1.00 1 d . . .
C(8) C -0.0846(1) 0.0286(5) 0.0646(3) 0.020(1) Uani 1.00 1 d . . .
C(9) C -0.0461(1) -0.0456(5) 0.0893(3) 0.021(1) Uani 1.00 1 d . . .
C(10) C -0.0305(1) -0.0270(5) 0.1910(3) 0.0166(9) Uani 1.00 1 d . . .
C(11) C 0.0087(1) -0.0792(5) 0.2423(3) 0.0169(9) Uani 1.00 1 d . . .
C(12) C 0.0283(1) -0.0101(5) 0.3357(3) 0.018(1) Uani 1.00 1 d . . .
C(13) C 0.0194(1) 0.1626(5) 0.3823(3) 0.021(1) Uani 1.00 1 d . . .
C(14) C 0.05265(9) 0.1935(5) 0.4625(2) 0.019(1) Uani 1.00 1 d . . .
C(15) C 0.0818(1) 0.0448(5) 0.4644(2) 0.0166(9) Uani 1.00 1 d . . .
C(16) C -0.1545(1) 0.0038(6) 0.5390(3) 0.020(1) Uani 1.00 1 d . . .
C(17) C -0.1811(1) -0.1593(6) 0.5258(3) 0.026(1) Uani 1.00 1 d . . .
C(18) C -0.2066(1) -0.1942(7) 0.5809(3) 0.034(1) Uani 1.00 1 d . . .
C(19) C -0.2059(1) -0.0621(7) 0.6534(3) 0.035(1) Uani 1.00 1 d . . .
C(20) C -0.1801(1) 0.1053(7) 0.6681(3) 0.033(1) Uani 1.00 1 d . . .
C(21) C -0.1549(1) 0.1375(6) 0.6118(3) 0.024(1) Uani 1.00 1 d . . .
C(22) C -0.16568(9) 0.1806(5) 0.0673(2) 0.0171(9) Uani 1.00 1 d . . .
C(23) C -0.1947(1) 0.0371(5) 0.0247(2) 0.019(1) Uani 1.00 1 d . . .
C(24) C -0.2237(1) 0.0741(6) -0.0599(3) 0.022(1) Uani 1.00 1 d . . .
C(25) C -0.2236(1) 0.2583(6) -0.1035(3) 0.024(1) Uani 1.00 1 d . . .
C(26) C -0.1953(1) 0.4068(6) -0.0629(3) 0.024(1) Uani 1.00 1 d . . .
C(27) C -0.1669(1) 0.3661(5) 0.0215(3) 0.021(1) Uani 1.00 1 d . . .
C(28) C 0.03302(9) -0.2053(5) 0.1946(2) 0.0174(9) Uani 1.00 1 d . . .
C(29) C 0.0199(1) -0.4012(6) 0.1603(3) 0.023(1) Uani 1.00 1 d . . .
C(30) C 0.0433(1) -0.5280(6) 0.1213(3) 0.024(1) Uani 1.00 1 d . . .
C(31) C 0.0810(1) -0.4610(6) 0.1169(3) 0.026(1) Uani 1.00 1 d . . .
C(32) C 0.0946(1) -0.2693(6) 0.1487(3) 0.026(1) Uani 1.00 1 d . . .
C(33) C 0.0706(1) -0.1437(6) 0.1857(3) 0.022(1) Uani 1.00 1 d . . .
C(34) C 0.0817(1) -0.2966(5) 0.3884(3) 0.025(1) Uani 1.00 1 d . . .
C(35) C -0.0834(1) -0.4131(6) 0.2881(3) 0.038(1) Uani 1.00 1 d . . .
H(1) H -0.2049 0.1093 0.3645 0.023 Uiso 1.00 1 c R . .
H(2) H -0.2091 0.1798 0.2003 0.023 Uiso 1.00 1 c R . .
H(3) H -0.1025 0.0433 0.0031 0.023 Uiso 1.00 1 c R . .
H(4) H -0.0319 -0.1004 0.0486 0.026 Uiso 1.00 1 c R . .
H(5) H -0.0049 0.2429 0.3631 0.025 Uiso 1.00 1 c R . .
H(6) H 0.0550 0.2994 0.5077 0.023 Uiso 1.00 1 c R . .
H(7) H -0.0891 0.0906 0.3408 0.020 Uiso 1.00 1 c R . .
H(8) H 0.0770 -0.3713 0.4390 0.031 Uiso 1.00 1 c R . .
H(9) H 0.0676 -0.3612 0.3311 0.031 Uiso 1.00 1 c R . .
H(10) H 0.1102 -0.2945 0.3947 0.031 Uiso 1.00 1 c R . .
H(11) H -0.0828 -0.3232 0.2383 0.048 Uiso 1.00 1 c R . .
H(12) H -0.0791 -0.5508 0.2714 0.048 Uiso 1.00 1 c R . .

loop_
_atom_site_aniso_label
_atom_site_aniso_U_11
_atom_site_aniso_U_22
_atom_site_aniso_U_33
_atom_site_aniso_U_12
_atom_site_aniso_U_13
_atom_site_aniso_U_23
Cl(1) 0.0576(7) 0.0262(6) 0.107(1) -0.0079(6) 0.0514(8) -0.0171(7)
Cl(2) 0.0624(7) 0.0328(6) 0.0419(7) -0.0028(6) 0.0212(6) 0.0066(5)
F(1) 0.041(1) 0.049(2) 0.036(2) -0.025(1) 0.019(1) -0.017(1)
F(2) 0.051(1) 0.075(2) 0.053(2) -0.043(2) 0.031(1) -0.018(2)
F(3) 0.047(1) 0.088(2) 0.048(2) -0.023(2) 0.037(1) -0.009(2)
F(4) 0.052(1) 0.068(2) 0.045(2) -0.012(1) 0.034(1) -0.022(1)
F(5) 0.035(1) 0.030(1) 0.036(1) -0.006(1) 0.018(1) -0.006(1)
F(6) 0.027(1) 0.025(1) 0.023(1) -0.004(1) 0.003(1) 0.001(1)
F(7) 0.024(1) 0.044(1) 0.026(1) -0.008(1) -0.001(1) -0.008(1)
F(8) 0.025(1) 0.055(1) 0.016(1) 0.012(1) -0.004(1) 0.006(1)
F(9) 0.037(1) 0.038(1) 0.026(1) 0.009(1) 0.005(1) 0.017(1)
F(10) 0.026(1) 0.026(1) 0.025(1) -0.006(1) 0.003(1) 0.003(1)
F(11) 0.022(1) 0.030(1) 0.036(1) -0.004(1) 0.008(1) -0.008(1)
F(12) 0.041(1) 0.028(1) 0.030(1) 0.008(1) 0.005(1) -0.008(1)
F(13) 0.043(1) 0.048(1) 0.037(2) 0.018(1) 0.019(1) -0.004(1)
F(14) 0.023(1) 0.055(2) 0.034(1) 0.004(1) 0.016(1) 0.004(1)
F(15) 0.020(1) 0.034(1) 0.026(1) -0.004(1) 0.0076(9) -0.000(1)
N(1) 0.011(1) 0.021(2) 0.016(2) 0.002(1) 0.003(1) 0.001(1)
N(2) 0.012(1) 0.022(2) 0.015(2) 0.001(1) 0.003(1) -0.000(1)
N(3) 0.015(1) 0.017(2) 0.013(2) 0.004(1) 0.003(1) 0.002(1)
C(1) 0.020(2) 0.018(2) 0.014(2) -0.003(2) 0.008(2) -0.001(2)
C(2) 0.016(2) 0.019(2) 0.018(2) -0.001(2) 0.006(2) -0.002(2)
C(3) 0.012(2) 0.023(2) 0.022(2) -0.001(2) 0.004(2) -0.002(2)
C(4) 0.014(2) 0.021(2) 0.022(2) 0.000(2) 0.003(2) -0.001(2)
C(5) 0.015(2) 0.013(2) 0.017(2) 0.002(2) -0.000(2) 0.001(2)
C(6) 0.012(2) 0.017(2) 0.012(2) 0.002(2) -0.002(1) 0.001(2)
C(7) 0.019(2) 0.018(2) 0.014(2) -0.003(2) 0.003(2) 0.000(2)
C(8) 0.017(2) 0.028(2) 0.013(2) 0.002(2) 0.002(2) 0.002(2)
C(9) 0.020(2) 0.025(2) 0.021(2) 0.001(2) 0.008(2) -0.003(2)
C(10) 0.019(2) 0.015(2) 0.016(2) -0.001(2) 0.005(2) -0.000(2)
C(11) 0.015(2) 0.017(2) 0.018(2) -0.000(2) 0.004(2) -0.002(2)
C(12) 0.012(2) 0.020(2) 0.021(2) 0.002(2) 0.005(2) -0.001(2)
C(13) 0.015(2) 0.024(2) 0.024(2) 0.002(2) 0.006(2) -0.002(2)
C(14) 0.016(2) 0.023(2) 0.020(2) 0.000(2) 0.007(2) -0.003(2)
C(15) 0.020(2) 0.018(2) 0.012(2) 0.000(2) 0.004(2) 0.003(2)
C(16) 0.012(2) 0.030(2) 0.015(2) -0.000(2) 0.000(2) 0.003(2)
C(17) 0.022(2) 0.038(2) 0.018(2) -0.004(2) 0.005(2) -0.003(2)
C(18) 0.026(2) 0.044(3) 0.032(3) -0.018(2) 0.010(2) -0.004(2)
C(19) 0.023(2) 0.058(3) 0.028(3) -0.009(2) 0.014(2) 0.003(2)
C(20) 0.033(2) 0.048(3) 0.023(2) 0.001(2) 0.015(2) -0.006(2)
C(21) 0.017(2) 0.030(2) 0.023(2) 0.001(2) 0.005(2) 0.004(2)
C(22) 0.014(2) 0.025(2) 0.014(2) 0.002(2) 0.006(2) 0.001(2)
C(23) 0.018(2) 0.023(2) 0.016(2) 0.002(2) 0.006(2) 0.000(2)
C(24) 0.013(2) 0.030(2) 0.020(2) -0.000(2) 0.003(2) -0.003(2)
C(25) 0.015(2) 0.042(2) 0.013(2) 0.005(2) 0.003(2) -0.001(2)
C(26) 0.025(2) 0.030(2) 0.019(2) 0.008(2) 0.012(2) 0.007(2)
C(27) 0.017(2) 0.022(2) 0.025(2) 0.001(2) 0.007(2) -0.001(2)
C(28) 0.014(2) 0.025(2) 0.011(2) 0.007(2) 0.000(2) -0.001(2)
C(29) 0.019(2) 0.028(2) 0.019(2) 0.002(2) 0.002(2) 0.001(2)
C(30) 0.028(2) 0.026(2) 0.015(2) 0.005(2) 0.000(2) -0.001(2)
C(31) 0.028(2) 0.034(2) 0.018(2) 0.018(2) 0.011(2) 0.001(2)
C(32) 0.014(2) 0.041(2) 0.022(2) 0.006(2) 0.007(2) 0.008(2)
C(33) 0.022(2) 0.027(2) 0.014(2) -0.001(2) 0.002(2) 0.001(2)
C(34) 0.029(2) 0.025(2) 0.021(2) 0.003(2) 0.006(2) 0.002(2)
C(35) 0.044(2) 0.027(2) 0.049(3) -0.007(2) 0.024(2) -0.010(2)

loop_
_geom_bond_atom_site_label_1
_geom_bond_atom_site_label_2
_geom_bond_distance
_geom_bond_publ_flag
_geom_bond_site_symmetry_1
_geom_bond_site_symmetry_2
Cl(1) C(35) 1.768(4) ? . .
Cl(2) C(35) 1.778(4) ? . .
F(1) C(17) 1.354(5) ? . .
F(2) C(18) 1.349(5) ? . .
F(3) C(19) 1.335(5) ? . .
F(4) C(20) 1.346(5) ? . .
F(5) C(21) 1.333(4) ? . .
F(6) C(23) 1.346(4) ? . .
F(7) C(24) 1.347(4) ? . .
F(8) C(25) 1.354(4) ? . .
F(9) C(26) 1.349(4) ? . .
F(10) C(27) 1.346(4) ? . .
F(11) C(29) 1.343(4) ? . .
F(12) C(30) 1.340(4) ? . .
F(13) C(31) 1.333(5) ? . .
F(14) C(32) 1.349(4) ? . .
F(15) C(33) 1.347(4) ? . .
N(1) C(2) 1.390(5) ? . .
N(1) C(5) 1.368(4) ? . .
N(2) C(7) 1.351(4) ? . .
N(2) C(10) 1.388(5) ? . .
N(3) C(12) 1.405(4) ? . .
N(3) C(15) 1.379(4) ? . .
N(3) C(34) 1.470(4) ? . .
C(1) C(2) 1.358(5) ? . .
C(1) C(15) 1.454(4) ? . 55602
C(1) C(16) 1.495(6) ? . .
C(2) C(3) 1.444(4) ? . .
C(3) C(4) 1.339(5) ? . .
C(4) C(5) 1.453(5) ? . .
C(5) C(6) 1.366(5) ? . .
C(6) C(7) 1.433(5) ? . .
C(6) C(22) 1.499(4) ? . .
C(7) C(8) 1.444(5) ? . .
C(8) C(9) 1.345(5) ? . .
C(9) C(10) 1.462(5) ? . .
C(10) C(11) 1.375(4) ? . .
C(11) C(12) 1.433(5) ? . .
C(11) C(28) 1.487(5) ? . .
C(12) C(13) 1.399(5) ? . .
C(13) C(14) 1.405(4) ? . .
C(14) C(15) 1.381(5) ? . .
C(15) C(1) 1.454(4) ? . 55602
C(16) C(17) 1.372(5) ? . .
C(16) C(21) 1.394(5) ? . .
C(17) C(18) 1.377(6) ? . .
C(18) C(19) 1.377(6) ? . .
C(19) C(20) 1.376(6) ? . .
C(20) C(21) 1.383(6) ? . .
C(22) C(23) 1.373(4) ? . .
C(22) C(27) 1.379(5) ? . .
C(23) C(24) 1.382(4) ? . .
C(24) C(25) 1.362(6) ? . .
C(25) C(26) 1.376(5) ? . .
C(26) C(27) 1.375(5) ? . .
C(28) C(29) 1.396(5) ? . .
C(28) C(33) 1.385(5) ? . .
C(29) C(30) 1.386(6) ? . .
C(30) C(31) 1.379(6) ? . .
C(31) C(32) 1.364(5) ? . .
C(32) C(33) 1.380(6) ? . .
N(1) H(7) 0.9501 ? . .
C(3) H(1) 0.9500 ? . .
C(4) H(2) 0.9500 ? . .
C(8) H(3) 0.9500 ? . .
C(9) H(4) 0.9500 ? . .
C(13) H(5) 0.9499 ? . .
C(14) H(6) 0.9500 ? . .
C(34) H(8) 0.9499 ? . .
C(34) H(9) 0.9500 ? . .
C(34) H(10) 0.9499 ? . .
C(35) H(11) 0.9500 ? . .
C(35) H(12) 0.9499 ? . .
H(3) C(8) 0.9500 ? . .
